data_7152975
loop_
_publ_author_name
'Bose, Purnandhu'
'Dutta, Ranjan'
'Ghosh, Pradyut'

_publ_section_title
;
 Tris(2-aminoethyl)amine based tripodal urea receptors for oxalate:
 encapsulation of staggered vs. planar conformers.
;
_journal_issue 28
_journal_name_full 'Organic &amp; biomolecular chemistry'
_journal_page_first 4581
_journal_page_last 4584
_journal_paper_doi 10.1039/c3ob41071d
_journal_volume 11
_journal_year 2013
_chemical_formula_sum 'C94 H132 N22 O10'
_chemical_formula_weight 1730.22
_chemical_name_systematic
;
?
;
_space_group_IT_number 2
_symmetry_cell_setting triclinic
_symmetry_space_group_name_Hall '-P 1'
_symmetry_space_group_name_H-M 'P -1'
_atom_sites_solution_hydrogens geom
_atom_sites_solution_primary direct
_atom_sites_solution_secondary difmap
_audit_creation_method SHELXL-97
_cell_angle_alpha 91.050(7)
_cell_angle_beta 93.994(7)
_cell_angle_gamma 117.167(7)
_cell_formula_units_Z 2
_cell_length_a 12.541(3)
_cell_length_b 13.299(3)
_cell_length_c 33.259(9)
_cell_measurement_reflns_used 9903
_cell_measurement_temperature 100(2)
_cell_measurement_theta_max 31.03
_cell_measurement_theta_min 2.92
_cell_volume 4915(2)
_computing_cell_refinement 'Bruker SMART'
_computing_data_collection 'Bruker SMART'
_computing_data_reduction 'Bruker SAINT'
_computing_molecular_graphics 'Bruker SHELXTL'
_computing_publication_material 'MERCURY 2.3'
_computing_structure_refinement 'SHELXL-97 (Sheldrick, 1997)'
_computing_structure_solution 'SHELXS-97 (Sheldrick, 1990)'
_diffrn_ambient_temperature 100(2)
_diffrn_measured_fraction_theta_full 0.981
_diffrn_measured_fraction_theta_max 0.981
_diffrn_measurement_device_type 'BRUKER CCD AREA DETECTOR'
_diffrn_measurement_method 'OMEGA SCAN'
_diffrn_radiation_monochromator graphite
_diffrn_radiation_source 'fine-focus sealed tube'
_diffrn_radiation_type MoK\a
_diffrn_radiation_wavelength 0.71073
_diffrn_reflns_av_R_equivalents 0.0559
_diffrn_reflns_av_sigmaI/netI 0.0576
_diffrn_reflns_limit_h_max 14
_diffrn_reflns_limit_h_min -14
_diffrn_reflns_limit_k_max 15
_diffrn_reflns_limit_k_min -15
_diffrn_reflns_limit_l_max 39
_diffrn_reflns_limit_l_min -37
_diffrn_reflns_number 53158
_diffrn_reflns_theta_full 25.00
_diffrn_reflns_theta_max 25.00
_diffrn_reflns_theta_min 1.72
_exptl_absorpt_coefficient_mu 0.078
_exptl_absorpt_correction_T_max 0.9800
_exptl_absorpt_correction_T_min 0.9546
_exptl_absorpt_correction_type multi-scan
_exptl_absorpt_process_details SADABS
_exptl_crystal_colour BLOCK
_exptl_crystal_density_diffrn 1.169
_exptl_crystal_density_method 'not measured'
_exptl_crystal_description COLORLESS
_exptl_crystal_F_000 1860
_exptl_crystal_size_max 0.60
_exptl_crystal_size_mid 0.30
_exptl_crystal_size_min 0.26
_refine_diff_density_max 0.675
_refine_diff_density_min -0.568
_refine_diff_density_rms 0.104
_refine_ls_extinction_method none
_refine_ls_goodness_of_fit_ref 1.149
_refine_ls_hydrogen_treatment CONSTRN
_refine_ls_matrix_type full
_refine_ls_number_parameters 1143
_refine_ls_number_reflns 16958
_refine_ls_number_restraints 0
_refine_ls_restrained_S_all 1.149
_refine_ls_R_factor_all 0.1143
_refine_ls_R_factor_gt 0.0965
_refine_ls_shift/su_max 0.000
_refine_ls_shift/su_mean 0.000
_refine_ls_structure_factor_coef Fsqd
_refine_ls_weighting_details 'calc w=1/[\s^2^(Fo^2^)+(0.0709P)^2^+27.8022P] where P=(Fo^2^+2Fc^2^)/3'
_refine_ls_weighting_scheme calc
_refine_ls_wR_factor_gt 0.2751
_refine_ls_wR_factor_ref 0.2884
_reflns_number_gt 13486
_reflns_number_total 16958
_reflns_threshold_expression >2sigma(I)
_cod_data_source_file c3ob41071d.txt
_cod_data_source_block complex1
_cod_depositor_comments
;
The following automatic conversions were performed:

'_symmetry_cell_setting' value 'Triclinic' changed to 'triclinic'
according to /home/saulius/struct/CIF-dictionaries/cif_core.dic
dictionary named 'cif_core.dic' version 2.4.2 from
2011-04-26.

'_exptl_absorpt_correction_type' value 'MULTI-SCAN'
changed to 'multi-scan' according to
/home/saulius/struct/CIF-dictionaries/cif_core.dic dictionary named
'cif_core.dic' version 2.4.2 from 2011-04-26.

Automatic conversion script
Id: cif_fix_values 1891 2012-01-12 08:04:46Z andrius 
;
_cod_original_sg_symbol_H-M 'P-1 '
_cod_database_code 7152975

loop_
_symmetry_equiv_pos_as_xyz
'x, y, z'
'-x, -y, -z'

loop_
_atom_site_label
_atom_site_type_symbol
_atom_site_fract_x
_atom_site_fract_y
_atom_site_fract_z
_atom_site_U_iso_or_equiv
_atom_site_adp_type
_atom_site_occupancy
_atom_site_symmetry_multiplicity
_atom_site_calc_flag
_atom_site_refinement_flags
N21 N 0.0015(4) 0.2477(3) 0.40488(12) 0.0207(9) Uani 1 1 d .
N16 N 0.1562(4) 0.4529(4) 0.83296(12) 0.0249(9) Uani 1 1 d .
H16 H 0.1529 0.4398 0.8074 0.030 Uiso 1 1 calc R
N22 N 0.7567(4) 0.2280(3) 0.91239(13) 0.0227(9) Uani 1 1 d .
N1 N 0.5687(4) 0.8608(3) 0.69720(12) 0.0221(9) Uani 1 1 d .
N9 N 0.5827(4) 0.4975(3) 0.69492(13) 0.0252(9) Uani 1 1 d .
H9 H 0.5179 0.4790 0.7067 0.030 Uiso 1 1 calc R
N8 N 0.6353(4) 0.6756(3) 0.72179(13) 0.0241(9) Uani 1 1 d .
H8 H 0.5713 0.6445 0.7344 0.029 Uiso 1 1 calc R
N3 N 0.4720(4) 0.7540(3) 0.83406(12) 0.0234(9) Uani 1 1 d .
H3 H 0.4504 0.6957 0.8178 0.028 Uiso 1 1 calc R
N19 N 0.5722(4) 0.4637(3) 0.80525(13) 0.0234(9) Uani 1 1 d .
H19 H 0.5214 0.4814 0.7927 0.028 Uiso 1 1 calc R
N18 N 0.4363(4) 0.2796(3) 0.78541(13) 0.0244(9) Uani 1 1 d .
H18 H 0.3955 0.3070 0.7719 0.029 Uiso 1 1 calc R
N11 N 0.1830(4) 0.0951(3) 0.79597(13) 0.0277(10) Uani 1 1 d .
N5 N 0.3535(4) 0.6734(4) 0.65169(13) 0.0266(10) Uani 1 1 d .
H5 H 0.3558 0.6742 0.6776 0.032 Uiso 1 1 calc R
N6 N 0.1735(4) 0.5140(4) 0.65326(12) 0.0240(9) Uani 1 1 d .
H6 H 0.1858 0.5299 0.6789 0.029 Uiso 1 1 calc R
N15 N 0.1539(4) 0.2798(4) 0.83694(14) 0.0310(10) Uani 1 1 d .
H15 H 0.1578 0.2811 0.8112 0.037 Uiso 1 1 calc R
N10 N 0.3328(4) 0.0099(4) 0.67391(15) 0.0350(11) Uani 1 1 d .
N2 N 0.4549(4) 0.8346(4) 0.77564(13) 0.0277(10) Uani 1 1 d .
H2 H 0.4233 0.7665 0.7652 0.033 Uiso 1 1 calc R
N13 N 0.1926(4) 0.2210(4) 0.65824(14) 0.0303(10) Uani 1 1 d .
H13 H 0.2286 0.2758 0.6762 0.036 Uiso 1 1 calc R
N12 N 0.0991(4) 0.1284(4) 0.71213(15) 0.0347(11) Uani 1 1 d .
H12 H 0.1317 0.1944 0.7244 0.042 Uiso 1 1 calc R
N20 N 0.8048(4) 0.9512(4) 0.83772(17) 0.0413(12) Uani 1 1 d .
C51 C 0.2961(5) 0.0954(4) 0.81018(17) 0.0293(12) Uani 1 1 d .
H51A H 0.2831 0.0178 0.8114 0.035 Uiso 1 1 calc R
H51B H 0.3208 0.1305 0.8373 0.035 Uiso 1 1 calc R
N17 N 0.2018(6) 0.7743(5) 0.96807(15) 0.0493(14) Uani 1 1 d .
N14 N 0.5523(6) 0.5718(5) 0.5669(2) 0.0582(16) Uani 1 1 d .
N4 N 0.4618(6) 0.4058(5) 0.94173(19) 0.0617(17) Uani 1 1 d .
N7 N -0.1137(7) 0.1897(6) 0.51570(18) 0.099(3) Uani 1 1 d .
C61 C 0.2799(4) 0.4167(4) 0.74197(14) 0.0208(10) Uani 1 1 d .
C67 C 0.1037(4) 0.2209(4) 0.39674(15) 0.0223(10) Uani 1 1 d .
H67A H 0.1683 0.2879 0.3871 0.027 Uiso 1 1 calc R
H67B H 0.0752 0.1622 0.3751 0.027 Uiso 1 1 calc R
C62 C 0.3406(4) 0.5424(4) 0.75106(14) 0.0186(10) Uani 1 1 d .
C23 C 0.6638(4) 0.6114(4) 0.69730(15) 0.0225(10) Uani 1 1 d .
C13 C 0.2546(4) 0.5921(4) 0.62915(15) 0.0216(10) Uani 1 1 d .
C54 C 0.6822(4) 0.5520(4) 0.82083(15) 0.0226(10) Uani 1 1 d .
C64 C -0.2236(4) 0.1411(4) 0.41836(15) 0.0246(11) Uani 1 1 d .
H64A H -0.2575 0.1505 0.3925 0.030 Uiso 1 1 calc R
H64B H -0.2093 0.2047 0.4365 0.030 Uiso 1 1 calc R
C29 C 0.5052(4) 0.2988(4) 0.68070(15) 0.0229(11) Uani 1 1 d .
H29 H 0.4437 0.2876 0.6969 0.027 Uiso 1 1 calc R
C63 C -0.1068(4) 0.1369(4) 0.41344(15) 0.0217(10) Uani 1 1 d .
H63A H -0.1211 0.0818 0.3916 0.026 Uiso 1 1 calc R
H63B H -0.0855 0.1090 0.4379 0.026 Uiso 1 1 calc R
C49 C 0.1778(4) 0.6345(4) 0.81535(15) 0.0254(11) Uani 1 1 d .
H49 H 0.1716 0.6111 0.7884 0.030 Uiso 1 1 calc R
C21 C 0.6837(4) 0.8607(4) 0.69350(15) 0.0255(11) Uani 1 1 d .
H21A H 0.7470 0.9382 0.6946 0.031 Uiso 1 1 calc R
H21B H 0.6817 0.8252 0.6675 0.031 Uiso 1 1 calc R
C28 C 0.5078(4) 0.2068(4) 0.66197(15) 0.0242(11) Uani 1 1 d .
C45 C 0.1740(4) 0.5947(4) 0.88563(15) 0.0225(10) Uani 1 1 d .
H45 H 0.1657 0.5460 0.9062 0.027 Uiso 1 1 calc R
C47 C 0.2052(4) 0.7804(4) 0.86431(15) 0.0234(11) Uani 1 1 d .
H47 H 0.2193 0.8540 0.8708 0.028 Uiso 1 1 calc R
C46 C 0.1923(4) 0.7048(4) 0.89450(15) 0.0245(11) Uani 1 1 d .
C75 C -0.0270(5) 0.2999(4) 0.36795(15) 0.0244(11) Uani 1 1 d .
H75A H -0.0949 0.3134 0.3728 0.029 Uiso 1 1 calc R
H75B H 0.0414 0.3729 0.3651 0.029 Uiso 1 1 calc R
C14 C 0.0735(4) 0.4114(4) 0.63963(15) 0.0209(10) Uani 1 1 d .
C83 C 0.8681(4) 0.2254(4) 0.93232(16) 0.0252(11) Uani 1 1 d .
H83A H 0.8762 0.2478 0.9607 0.030 Uiso 1 1 calc R
H83B H 0.9381 0.2812 0.9204 0.030 Uiso 1 1 calc R
C76 C -0.0559(5) 0.2306(4) 0.32840(15) 0.0266(11) Uani 1 1 d .
H76A H -0.1211 0.1556 0.3312 0.032 Uiso 1 1 calc R
H76B H 0.0139 0.2225 0.3218 0.032 Uiso 1 1 calc R
C30 C 0.4108(5) 0.0964(4) 0.66840(16) 0.0258(11) Uani 1 1 d .
C59 C 0.6907(4) 0.6604(4) 0.82318(15) 0.0235(11) Uani 1 1 d .
H59 H 0.6242 0.6707 0.8148 0.028 Uiso 1 1 calc R
C3 C 0.4842(4) 0.8526(4) 0.81619(16) 0.0256(11) Uani 1 1 d .
C87 C 0.6492(4) 0.1525(4) 0.93455(16) 0.0254(11) Uani 1 1 d .
H87A H 0.6380 0.0756 0.9314 0.030 Uiso 1 1 calc R
H87B H 0.6688 0.1751 0.9631 0.030 Uiso 1 1 calc R
C44 C 0.1680(4) 0.5584(4) 0.84507(14) 0.0200(10) Uani 1 1 d .
C68 C 0.1558(5) 0.1819(5) 0.43263(15) 0.0266(11) Uani 1 1 d .
H68A H 0.1971 0.2438 0.4528 0.032 Uiso 1 1 calc R
H68B H 0.0914 0.1203 0.4448 0.032 Uiso 1 1 calc R
C60 C 0.8023(4) 0.8637(5) 0.83869(17) 0.0294(12) Uani 1 1 d .
C4 C 0.4901(4) 0.7377(4) 0.87464(16) 0.0269(11) Uani 1 1 d .
C53 C 0.5390(4) 0.3505(4) 0.80849(16) 0.0249(11) Uani 1 1 d .
C39 C 0.3230(5) 0.3513(5) 0.61408(17) 0.0305(12) Uani 1 1 d .
H39 H 0.3616 0.4010 0.6365 0.037 Uiso 1 1 calc R
C48 C 0.1964(5) 0.7428(4) 0.82463(15) 0.0263(11) Uani 1 1 d .
H48 H 0.2030 0.7911 0.8040 0.032 Uiso 1 1 calc R
C71 C 0.0347(5) 0.3300(4) 0.44153(15) 0.0260(11) Uani 1 1 d .
H71A H -0.0316 0.3477 0.4443 0.031 Uiso 1 1 calc R
H71B H 0.0413 0.2913 0.4653 0.031 Uiso 1 1 calc R
C31 C 0.1173(5) 0.0053(4) 0.76363(17) 0.0315(12) Uani 1 1 d .
H31A H 0.0706 -0.0655 0.7759 0.038 Uiso 1 1 calc R
H31B H 0.1752 -0.0043 0.7483 0.038 Uiso 1 1 calc R
C65 C -0.3107(4) 0.0301(5) 0.43555(16) 0.0275(11) Uani 1 1 d .
H65A H -0.3267 -0.0322 0.4165 0.033 Uiso 1 1 calc R
H65B H -0.2729 0.0192 0.4604 0.033 Uiso 1 1 calc R
C43 C 0.1488(4) 0.3659(4) 0.85703(16) 0.0255(11) Uani 1 1 d .
C77 C -0.0926(5) 0.2875(5) 0.29411(17) 0.0325(12) Uani 1 1 d .
H77A H -0.1190 0.2372 0.2700 0.039 Uiso 1 1 calc R
H77B H -0.1603 0.2982 0.3015 0.039 Uiso 1 1 calc R
C22 C 0.7124(5) 0.7974(4) 0.72708(16) 0.0266(11) Uani 1 1 d .
H22A H 0.7959 0.8129 0.7272 0.032 Uiso 1 1 calc R
H22B H 0.7017 0.8248 0.7530 0.032 Uiso 1 1 calc R
C1 C 0.5840(5) 0.9536(4) 0.72588(16) 0.0281(12) Uani 1 1 d .
H1A H 0.6008 1.0206 0.7111 0.034 Uiso 1 1 calc R
H1B H 0.6531 0.9710 0.7449 0.034 Uiso 1 1 calc R
C24 C 0.5940(4) 0.4087(4) 0.67560(15) 0.0230(10) Uani 1 1 d .
C69 C 0.2434(5) 0.1426(5) 0.41800(16) 0.0301(12) Uani 1 1 d .
H69A H 0.3043 0.2033 0.4043 0.036 Uiso 1 1 calc R
H69B H 0.2004 0.0790 0.3985 0.036 Uiso 1 1 calc R
C58 C 0.7984(4) 0.7539(4) 0.83799(15) 0.0243(11) Uani 1 1 d .
C91 C 0.7315(5) 0.1841(4) 0.86852(15) 0.0258(11) Uani 1 1 d .
H91A H 0.7123 0.1047 0.8676 0.031 Uiso 1 1 calc R
H91B H 0.6609 0.1893 0.8571 0.031 Uiso 1 1 calc R
C17 C -0.1201(5) 0.1960(5) 0.61955(16) 0.0312(12) Uani 1 1 d .
H17 H -0.1834 0.1245 0.6126 0.037 Uiso 1 1 calc R
C15 C 0.0393(5) 0.3743(4) 0.59937(16) 0.0279(12) Uani 1 1 d .
H15A H 0.0796 0.4202 0.5791 0.033 Uiso 1 1 calc R
C11 C 0.5131(5) 0.8691(4) 0.65802(15) 0.0254(11) Uani 1 1 d .
H11A H 0.5740 0.9262 0.6432 0.030 Uiso 1 1 calc R
H11B H 0.4528 0.8938 0.6624 0.030 Uiso 1 1 calc R
C79 C 0.7750(5) 0.3502(4) 0.91441(16) 0.0269(11) Uani 1 1 d .
H79A H 0.8488 0.3976 0.9024 0.032 Uiso 1 1 calc R
H79B H 0.7094 0.3529 0.8980 0.032 Uiso 1 1 calc R
C92 C 0.8330(5) 0.2452(5) 0.84204(16) 0.0322(12) Uani 1 1 d .
H92A H 0.9001 0.2301 0.8498 0.039 Uiso 1 1 calc R
H92B H 0.8608 0.3263 0.8449 0.039 Uiso 1 1 calc R
C52 C 0.3953(5) 0.1575(4) 0.78353(17) 0.0274(11) Uani 1 1 d .
H52A H 0.4629 0.1433 0.7915 0.033 Uiso 1 1 calc R
H52B H 0.3671 0.1280 0.7559 0.033 Uiso 1 1 calc R
C19 C 0.0084(5) 0.3413(4) 0.66955(16) 0.0270(11) Uani 1 1 d .
H19A H 0.0292 0.3667 0.6966 0.032 Uiso 1 1 calc R
C50 C 0.1979(5) 0.7425(5) 0.93543(17) 0.0322(12) Uani 1 1 d .
C18 C -0.0864(5) 0.2348(5) 0.65932(16) 0.0305(12) Uani 1 1 d .
H18A H -0.1276 0.1892 0.6796 0.037 Uiso 1 1 calc R
C16 C -0.0570(5) 0.2665(5) 0.58984(16) 0.0319(12) Uani 1 1 d .
C12 C 0.4542(5) 0.7580(4) 0.63262(15) 0.0261(11) Uani 1 1 d .
H12A H 0.4264 0.7703 0.6061 0.031 Uiso 1 1 calc R
H12B H 0.5131 0.7308 0.6292 0.031 Uiso 1 1 calc R
C33 C 0.1105(5) 0.1200(4) 0.67192(17) 0.0287(12) Uani 1 1 d .
C2 C 0.4752(5) 0.9264(4) 0.74918(16) 0.0297(12) Uani 1 1 d .
H2A H 0.4876 0.9933 0.7651 0.036 Uiso 1 1 calc R
H2B H 0.4046 0.9050 0.7304 0.036 Uiso 1 1 calc R
C85 C 0.9779(5) 0.1152(5) 0.95265(17) 0.0339(13) Uani 1 1 d .
H85A H 0.9739 0.1291 0.9811 0.041 Uiso 1 1 calc R
H85B H 1.0502 0.1772 0.9442 0.041 Uiso 1 1 calc R
C34 C 0.2249(5) 0.2457(5) 0.61884(16) 0.0295(12) Uani 1 1 d .
C9 C 0.4705(4) 0.6289(4) 0.88460(16) 0.0269(11) Uani 1 1 d .
H9A H 0.4445 0.5714 0.8644 0.032 Uiso 1 1 calc R
C72 C 0.1494(5) 0.4411(4) 0.44171(16) 0.0310(12) Uani 1 1 d .
H72A H 0.1399 0.4874 0.4210 0.037 Uiso 1 1 calc R
H72B H 0.2158 0.4261 0.4359 0.037 Uiso 1 1 calc R
C84 C 0.8685(5) 0.1112(5) 0.92867(19) 0.0340(13) Uani 1 1 d .
H84A H 0.7959 0.0533 0.9386 0.041 Uiso 1 1 calc R
H84B H 0.8691 0.0913 0.9005 0.041 Uiso 1 1 calc R
C88 C 0.5306(5) 0.1514(5) 0.92212(18) 0.0333(13) Uani 1 1 d .
H88A H 0.5374 0.2262 0.9271 0.040 Uiso 1 1 calc R
H88B H 0.5096 0.1308 0.8935 0.040 Uiso 1 1 calc R
C57 C 0.8987(5) 0.7403(5) 0.85067(19) 0.0357(14) Uani 1 1 d .
H57 H 0.9698 0.8016 0.8612 0.043 Uiso 1 1 calc R
C55 C 0.7840(5) 0.5400(5) 0.8325(2) 0.0368(14) Uani 1 1 d .
H55 H 0.7808 0.4688 0.8304 0.044 Uiso 1 1 calc R
C38 C 0.3628(5) 0.3820(5) 0.57617(18) 0.0368(13) Uani 1 1 d .
C32 C 0.0336(5) 0.0297(5) 0.73496(19) 0.0356(13) Uani 1 1 d .
H32A H -0.0122 -0.0355 0.7164 0.043 Uiso 1 1 calc R
H32B H -0.0228 0.0422 0.7503 0.043 Uiso 1 1 calc R
C35 C 0.1659(6) 0.1743(5) 0.58460(18) 0.0363(13) Uani 1 1 d .
H35 H 0.0996 0.1049 0.5872 0.044 Uiso 1 1 calc R
C86 C 0.9847(6) 0.0044(6) 0.94647(19) 0.0436(16) Uani 1 1 d .
H86A H 0.9152 -0.0564 0.9561 0.065 Uiso 1 1 calc R
H86B H 1.0560 0.0100 0.9611 0.065 Uiso 1 1 calc R
H86C H 0.9870 -0.0102 0.9183 0.065 Uiso 1 1 calc R
C27 C 0.5984(6) 0.2192(5) 0.6384(2) 0.0421(15) Uani 1 1 d .
H27 H 0.6000 0.1569 0.6259 0.051 Uiso 1 1 calc R
C8 C 0.4895(5) 0.6061(5) 0.92432(17) 0.0362(13) Uani 1 1 d .
C93 C 0.7844(6) 0.2018(6) 0.79854(18) 0.0445(15) Uani 1 1 d .
H93A H 0.7626 0.1219 0.7958 0.053 Uiso 1 1 calc R
H93B H 0.7121 0.2099 0.7923 0.053 Uiso 1 1 calc R
C80 C 0.7816(6) 0.4012(5) 0.95678(17) 0.0345(13) Uani 1 1 d .
H80A H 0.7058 0.3589 0.9684 0.041 Uiso 1 1 calc R
H80B H 0.8446 0.3964 0.9740 0.041 Uiso 1 1 calc R
C25 C 0.6853(5) 0.4211(5) 0.65183(19) 0.0364(14) Uani 1 1 d .
H25 H 0.7458 0.4931 0.6479 0.044 Uiso 1 1 calc R
C78 C 0.0073(6) 0.4007(5) 0.28442(19) 0.0448(16) Uani 1 1 d .
H78A H 0.0277 0.4539 0.3071 0.067 Uiso 1 1 calc R
H78B H -0.0191 0.4282 0.2613 0.067 Uiso 1 1 calc R
H78C H 0.0767 0.3920 0.2787 0.067 Uiso 1 1 calc R
C66 C -0.4284(5) 0.0278(5) 0.44409(18) 0.0362(13) Uani 1 1 d .
H66A H -0.4135 0.0875 0.4638 0.054 Uiso 1 1 calc R
H66B H -0.4800 -0.0438 0.4543 0.054 Uiso 1 1 calc R
H66C H -0.4666 0.0382 0.4196 0.054 Uiso 1 1 calc R
C70 C 0.3051(6) 0.1071(6) 0.45204(19) 0.0439(15) Uani 1 1 d .
H70A H 0.3505 0.1705 0.4709 0.066 Uiso 1 1 calc R
H70B H 0.3583 0.0821 0.4410 0.066 Uiso 1 1 calc R
H70C H 0.2454 0.0465 0.4656 0.066 Uiso 1 1 calc R
C36 C 0.2052(6) 0.2059(6) 0.54677(18) 0.0476(16) Uani 1 1 d .
H36 H 0.1647 0.1571 0.5243 0.057 Uiso 1 1 calc R
C73 C 0.1771(6) 0.5043(5) 0.48300(19) 0.0419(15) Uani 1 1 d .
H73A H 0.1104 0.5192 0.4884 0.050 Uiso 1 1 calc R
H73B H 0.1837 0.4561 0.5036 0.050 Uiso 1 1 calc R
C42 C 0.1529(7) 0.1849(5) 0.85780(17) 0.0424(16) Uani 1 1 d .
H42A H 0.1014 0.1685 0.8798 0.051 Uiso 1 1 calc R
H42B H 0.2336 0.2043 0.8692 0.051 Uiso 1 1 calc R
C10 C 0.4727(6) 0.4942(6) 0.93385(19) 0.0444(15) Uani 1 1 d .
C37 C 0.3040(6) 0.3091(6) 0.54174(19) 0.0465(16) Uani 1 1 d .
H37 H 0.3305 0.3294 0.5163 0.056 Uiso 1 1 calc R
C56 C 0.8899(5) 0.6320(5) 0.8472(2) 0.0452(17) Uani 1 1 d .
H56 H 0.9567 0.6216 0.8549 0.054 Uiso 1 1 calc R
C90 C 0.3156(5) 0.0710(6) 0.9402(2) 0.0447(15) Uani 1 1 d .
H90A H 0.3260 0.1437 0.9498 0.067 Uiso 1 1 calc R
H90B H 0.2577 0.0131 0.9552 0.067 Uiso 1 1 calc R
H90C H 0.2875 0.0585 0.9121 0.067 Uiso 1 1 calc R
C81 C 0.8078(7) 0.5238(5) 0.9544(2) 0.0486(17) Uani 1 1 d .
H81A H 0.7474 0.5284 0.9357 0.058 Uiso 1 1 calc R
H81B H 0.8855 0.5663 0.9439 0.058 Uiso 1 1 calc R
C89 C 0.4343(5) 0.0675(5) 0.9458(2) 0.0397(14) Uani 1 1 d .
H89A H 0.4625 0.0817 0.9742 0.048 Uiso 1 1 calc R
H89B H 0.4215 -0.0080 0.9378 0.048 Uiso 1 1 calc R
C41 C 0.1072(6) 0.0798(5) 0.82896(18) 0.0378(14) Uani 1 1 d .
H41A H 0.1030 0.0166 0.8441 0.045 Uiso 1 1 calc R
H41B H 0.0263 0.0608 0.8177 0.045 Uiso 1 1 calc R
C5 C 0.5285(7) 0.8226(5) 0.90552(17) 0.0452(16) Uani 1 1 d .
H5A H 0.5413 0.8952 0.8998 0.054 Uiso 1 1 calc R
C26 C 0.6870(6) 0.3277(5) 0.6341(2) 0.0501(18) Uani 1 1 d .
H26 H 0.7499 0.3380 0.6186 0.060 Uiso 1 1 calc R
C20 C -0.0890(6) 0.2250(6) 0.54828(19) 0.056(2) Uani 1 1 d .
C40 C 0.4677(6) 0.4886(6) 0.5716(2) 0.0437(15) Uani 1 1 d .
C74 C 0.2925(7) 0.6160(6) 0.4862(2) 0.062(2) Uani 1 1 d .
H74A H 0.3588 0.6023 0.4803 0.094 Uiso 1 1 calc R
H74B H 0.3070 0.6497 0.5131 0.094 Uiso 1 1 calc R
H74C H 0.2846 0.6663 0.4673 0.094 Uiso 1 1 calc R
C6 C 0.5472(9) 0.7973(6) 0.9448(2) 0.071(3) Uani 1 1 d .
H6A H 0.5731 0.8542 0.9652 0.085 Uiso 1 1 calc R
C7 C 0.5286(8) 0.6902(6) 0.9547(2) 0.061(2) Uani 1 1 d .
H7 H 0.5421 0.6753 0.9813 0.073 Uiso 1 1 calc R
C82 C 0.8086(9) 0.5773(6) 0.9954(3) 0.076(3) Uani 1 1 d .
H82A H 0.7307 0.5378 1.0053 0.114 Uiso 1 1 calc R
H82B H 0.8276 0.6553 0.9927 0.114 Uiso 1 1 calc R
H82C H 0.8679 0.5726 1.0140 0.114 Uiso 1 1 calc R
O7 O 0.1786(3) 0.3591(3) 0.75400(10) 0.0235(7) Uani 1 1 d .
O9 O 0.2986(3) 0.6016(3) 0.73410(10) 0.0230(7) Uani 1 1 d .
O10 O 0.4348(3) 0.5799(3) 0.77556(10) 0.0247(8) Uani 1 1 d .
O8 O 0.3391(3) 0.3792(3) 0.72266(10) 0.0232(7) Uani 1 1 d .
O5 O 0.1376(3) 0.3677(3) 0.89363(11) 0.0318(9) Uani 1 1 d .
O2 O 0.2394(3) 0.5903(3) 0.59271(10) 0.0309(9) Uani 1 1 d .
O1 O 0.5167(3) 0.9440(3) 0.83453(11) 0.0308(8) Uani 1 1 d .
O3 O 0.7533(3) 0.6507(3) 0.67836(12) 0.0304(8) Uani 1 1 d .
O6 O 0.5956(3) 0.3140(3) 0.82993(13) 0.0354(9) Uani 1 1 d .
O4 O 0.0539(3) 0.0321(3) 0.65083(12) 0.0368(9) Uani 1 1 d .
C94 C 0.8722(7) 0.2628(8) 0.7693(2) 0.075(3) Uani 1 1 d .
H94A H 0.8916 0.3415 0.7711 0.113 Uiso 1 1 calc R
H94B H 0.8382 0.2315 0.7425 0.113 Uiso 1 1 calc R
H94C H 0.9440 0.2550 0.7754 0.113 Uiso 1 1 calc R

loop_
_atom_site_aniso_label
_atom_site_aniso_U_11
_atom_site_aniso_U_22
_atom_site_aniso_U_33
_atom_site_aniso_U_23
_atom_site_aniso_U_13
_atom_site_aniso_U_12
N21 0.024(2) 0.014(2) 0.020(2) 0.0019(16) 0.0048(16) 0.0040(17)
N16 0.031(2) 0.023(2) 0.016(2) 0.0005(17) 0.0039(17) 0.0087(19)
N22 0.025(2) 0.014(2) 0.024(2) -0.0007(17) -0.0036(17) 0.0061(17)
N1 0.028(2) 0.013(2) 0.021(2) -0.0010(16) -0.0014(17) 0.0057(17)
N9 0.023(2) 0.017(2) 0.031(2) 0.0017(18) 0.0116(18) 0.0042(18)
N8 0.023(2) 0.016(2) 0.027(2) 0.0026(17) 0.0048(17) 0.0031(18)
N3 0.029(2) 0.016(2) 0.020(2) -0.0031(16) 0.0016(17) 0.0062(18)
N19 0.025(2) 0.016(2) 0.026(2) 0.0025(17) -0.0041(17) 0.0071(18)
N18 0.026(2) 0.019(2) 0.024(2) -0.0016(17) -0.0040(17) 0.0083(18)
N11 0.032(2) 0.015(2) 0.030(2) 0.0002(18) 0.0087(19) 0.0042(18)
N5 0.025(2) 0.026(2) 0.018(2) -0.0014(17) -0.0015(17) 0.0022(19)
N6 0.026(2) 0.023(2) 0.015(2) -0.0006(17) -0.0025(16) 0.0053(18)
N15 0.049(3) 0.024(2) 0.023(2) 0.0055(19) 0.014(2) 0.017(2)
N10 0.037(3) 0.024(3) 0.041(3) 0.003(2) 0.002(2) 0.010(2)
N2 0.045(3) 0.014(2) 0.019(2) -0.0016(17) 0.0033(19) 0.010(2)
N13 0.034(2) 0.018(2) 0.031(3) -0.0091(18) -0.0038(19) 0.007(2)
N12 0.037(3) 0.017(2) 0.038(3) -0.002(2) -0.002(2) 0.003(2)
N20 0.034(3) 0.021(3) 0.061(4) -0.008(2) -0.004(2) 0.008(2)
C51 0.040(3) 0.013(2) 0.031(3) 0.001(2) 0.001(2) 0.008(2)
N17 0.082(4) 0.039(3) 0.023(3) -0.003(2) 0.005(3) 0.024(3)
N14 0.057(4) 0.040(3) 0.062(4) 0.006(3) 0.013(3) 0.007(3)
N4 0.088(5) 0.048(4) 0.049(4) 0.016(3) 0.006(3) 0.031(4)
N7 0.099(6) 0.071(5) 0.028(3) -0.020(3) 0.019(3) -0.046(4)
C61 0.023(2) 0.030(3) 0.010(2) 0.0035(19) 0.0004(18) 0.013(2)
C67 0.022(2) 0.021(3) 0.019(2) 0.002(2) 0.0046(19) 0.007(2)
C62 0.020(2) 0.020(2) 0.014(2) 0.0004(19) 0.0038(18) 0.008(2)
C23 0.020(2) 0.016(2) 0.027(3) 0.002(2) 0.002(2) 0.005(2)
C13 0.025(2) 0.017(2) 0.021(3) 0.0006(19) 0.0013(19) 0.008(2)
C54 0.021(2) 0.017(3) 0.023(3) 0.004(2) 0.0021(19) 0.003(2)
C64 0.024(2) 0.023(3) 0.021(3) 0.005(2) 0.002(2) 0.005(2)
C29 0.024(2) 0.023(3) 0.024(3) 0.006(2) 0.007(2) 0.012(2)
C63 0.026(2) 0.013(2) 0.018(2) 0.0013(19) 0.0027(19) 0.002(2)
C49 0.029(3) 0.028(3) 0.016(2) 0.003(2) 0.002(2) 0.010(2)
C21 0.025(3) 0.020(3) 0.023(3) 0.003(2) 0.004(2) 0.003(2)
C28 0.028(3) 0.018(3) 0.026(3) 0.002(2) 0.002(2) 0.010(2)
C45 0.024(2) 0.021(3) 0.018(2) 0.003(2) 0.0017(19) 0.006(2)
C47 0.024(2) 0.016(2) 0.025(3) 0.001(2) 0.002(2) 0.004(2)
C46 0.024(2) 0.025(3) 0.020(3) -0.001(2) 0.000(2) 0.008(2)
C75 0.026(3) 0.019(3) 0.025(3) 0.006(2) 0.003(2) 0.007(2)
C14 0.024(2) 0.016(2) 0.022(3) 0.0017(19) 0.0012(19) 0.008(2)
C83 0.022(2) 0.023(3) 0.024(3) 0.002(2) -0.003(2) 0.005(2)
C76 0.028(3) 0.025(3) 0.022(3) 0.002(2) 0.001(2) 0.008(2)
C30 0.034(3) 0.023(3) 0.024(3) -0.001(2) 0.002(2) 0.016(3)
C59 0.021(2) 0.023(3) 0.027(3) 0.007(2) 0.004(2) 0.009(2)
C3 0.023(2) 0.016(3) 0.033(3) 0.000(2) 0.006(2) 0.005(2)
C87 0.028(3) 0.014(2) 0.027(3) 0.001(2) 0.000(2) 0.005(2)
C44 0.019(2) 0.017(2) 0.019(2) -0.0013(19) 0.0000(18) 0.0044(19)
C68 0.027(3) 0.029(3) 0.021(3) 0.003(2) 0.004(2) 0.011(2)
C60 0.018(2) 0.024(3) 0.034(3) -0.006(2) -0.003(2) 0.001(2)
C4 0.022(2) 0.026(3) 0.025(3) 0.000(2) 0.003(2) 0.005(2)
C53 0.025(3) 0.019(3) 0.027(3) 0.002(2) 0.001(2) 0.007(2)
C39 0.038(3) 0.023(3) 0.030(3) -0.005(2) -0.008(2) 0.015(2)
C48 0.032(3) 0.023(3) 0.022(3) 0.008(2) 0.003(2) 0.011(2)
C71 0.032(3) 0.020(3) 0.022(3) -0.002(2) 0.005(2) 0.009(2)
C31 0.032(3) 0.012(3) 0.038(3) -0.003(2) 0.005(2) 0.000(2)
C65 0.028(3) 0.026(3) 0.022(3) 0.005(2) 0.002(2) 0.007(2)
C43 0.025(3) 0.020(3) 0.027(3) 0.002(2) 0.007(2) 0.006(2)
C77 0.033(3) 0.032(3) 0.030(3) -0.002(2) -0.006(2) 0.014(3)
C22 0.025(3) 0.018(3) 0.029(3) 0.002(2) -0.001(2) 0.003(2)
C1 0.036(3) 0.013(2) 0.029(3) 0.001(2) 0.003(2) 0.006(2)
C24 0.024(2) 0.021(3) 0.023(3) 0.004(2) 0.003(2) 0.009(2)
C69 0.031(3) 0.036(3) 0.023(3) 0.000(2) 0.002(2) 0.015(2)
C58 0.024(2) 0.015(2) 0.027(3) 0.002(2) 0.001(2) 0.003(2)
C91 0.030(3) 0.021(3) 0.024(3) -0.006(2) -0.009(2) 0.011(2)
C17 0.031(3) 0.024(3) 0.028(3) -0.002(2) 0.001(2) 0.003(2)
C15 0.031(3) 0.019(3) 0.022(3) -0.004(2) 0.002(2) 0.002(2)
C11 0.032(3) 0.018(3) 0.023(3) 0.006(2) 0.001(2) 0.009(2)
C79 0.034(3) 0.015(3) 0.028(3) -0.003(2) -0.001(2) 0.008(2)
C92 0.039(3) 0.031(3) 0.024(3) -0.003(2) -0.003(2) 0.016(3)
C52 0.031(3) 0.016(3) 0.033(3) -0.007(2) -0.001(2) 0.010(2)
C19 0.030(3) 0.028(3) 0.019(3) 0.001(2) 0.000(2) 0.010(2)
C50 0.043(3) 0.025(3) 0.025(3) 0.002(2) 0.001(2) 0.012(3)
C18 0.034(3) 0.024(3) 0.023(3) 0.003(2) 0.006(2) 0.004(2)
C16 0.034(3) 0.030(3) 0.020(3) -0.007(2) 0.002(2) 0.005(2)
C12 0.029(3) 0.026(3) 0.018(3) 0.000(2) 0.001(2) 0.008(2)
C33 0.030(3) 0.022(3) 0.032(3) -0.005(2) -0.006(2) 0.011(2)
C2 0.048(3) 0.017(3) 0.026(3) -0.001(2) 0.003(2) 0.017(2)
C85 0.033(3) 0.049(4) 0.024(3) 0.014(3) 0.005(2) 0.022(3)
C34 0.034(3) 0.029(3) 0.029(3) -0.006(2) -0.006(2) 0.020(2)
C9 0.025(3) 0.025(3) 0.024(3) -0.005(2) 0.001(2) 0.007(2)
C72 0.036(3) 0.020(3) 0.026(3) 0.000(2) 0.006(2) 0.002(2)
C84 0.030(3) 0.025(3) 0.044(3) 0.004(2) -0.005(2) 0.011(2)
C88 0.031(3) 0.026(3) 0.040(3) 0.003(2) 0.002(2) 0.011(2)
C57 0.022(3) 0.021(3) 0.051(4) 0.001(3) -0.007(2) -0.001(2)
C55 0.026(3) 0.021(3) 0.061(4) 0.013(3) 0.003(3) 0.009(2)
C38 0.043(3) 0.032(3) 0.034(3) 0.000(2) -0.004(3) 0.017(3)
C32 0.029(3) 0.015(3) 0.049(4) -0.002(2) 0.003(3) -0.001(2)
C35 0.046(3) 0.022(3) 0.034(3) -0.007(2) -0.009(3) 0.012(3)
C86 0.050(4) 0.056(4) 0.040(4) 0.019(3) 0.010(3) 0.036(3)
C27 0.053(4) 0.022(3) 0.053(4) -0.001(3) 0.023(3) 0.017(3)
C8 0.043(3) 0.034(3) 0.029(3) 0.009(2) 0.006(2) 0.014(3)
C93 0.049(4) 0.050(4) 0.026(3) -0.006(3) -0.005(3) 0.018(3)
C80 0.046(3) 0.024(3) 0.025(3) -0.008(2) 0.000(2) 0.009(3)
C25 0.039(3) 0.019(3) 0.048(4) 0.004(2) 0.022(3) 0.008(2)
C78 0.049(4) 0.042(4) 0.037(3) 0.015(3) -0.005(3) 0.016(3)
C66 0.032(3) 0.039(3) 0.031(3) 0.008(3) 0.009(2) 0.010(3)
C70 0.043(3) 0.056(4) 0.040(4) 0.004(3) 0.000(3) 0.030(3)
C36 0.069(4) 0.042(4) 0.023(3) -0.009(3) -0.011(3) 0.020(3)
C73 0.050(4) 0.028(3) 0.036(3) -0.008(3) 0.004(3) 0.009(3)
C42 0.079(5) 0.031(3) 0.025(3) 0.013(2) 0.021(3) 0.029(3)
C10 0.055(4) 0.044(4) 0.031(3) 0.009(3) 0.005(3) 0.020(3)
C37 0.064(4) 0.039(4) 0.030(3) 0.000(3) -0.004(3) 0.020(3)
C56 0.020(3) 0.026(3) 0.083(5) 0.019(3) -0.005(3) 0.005(2)
C90 0.034(3) 0.044(4) 0.055(4) 0.003(3) 0.008(3) 0.017(3)
C81 0.059(4) 0.023(3) 0.052(4) -0.011(3) 0.004(3) 0.010(3)
C89 0.032(3) 0.038(3) 0.046(4) 0.004(3) 0.004(3) 0.013(3)
C41 0.052(4) 0.021(3) 0.040(3) 0.011(2) 0.022(3) 0.014(3)
C5 0.079(5) 0.029(3) 0.019(3) -0.002(2) 0.005(3) 0.017(3)
C26 0.057(4) 0.033(4) 0.066(5) 0.009(3) 0.038(4) 0.020(3)
C20 0.056(4) 0.040(4) 0.025(3) -0.004(3) 0.009(3) -0.018(3)
C40 0.046(4) 0.040(4) 0.041(4) -0.002(3) 0.006(3) 0.016(3)
C74 0.066(5) 0.039(4) 0.049(4) -0.022(3) -0.001(4) -0.003(4)
C6 0.132(8) 0.040(4) 0.021(3) -0.013(3) -0.001(4) 0.024(5)
C7 0.100(6) 0.050(4) 0.022(3) 0.003(3) 0.003(3) 0.026(4)
C82 0.109(7) 0.035(4) 0.069(6) -0.024(4) 0.017(5) 0.018(4)
O7 0.0235(18) 0.0168(18) 0.0232(18) 0.0015(14) 0.0050(14) 0.0029(14)
O9 0.0277(18) 0.0166(17) 0.0215(18) 0.0034(14) 0.0009(14) 0.0074(15)
O10 0.0257(18) 0.0192(18) 0.0247(19) -0.0025(14) -0.0057(14) 0.0076(15)
O8 0.0249(17) 0.0168(17) 0.0245(18) -0.0048(14) 0.0027(14) 0.0065(15)
O5 0.047(2) 0.026(2) 0.022(2) 0.0063(15) 0.0117(16) 0.0149(18)
O2 0.039(2) 0.025(2) 0.0160(19) 0.0006(15) -0.0029(15) 0.0046(17)
O1 0.040(2) 0.0145(18) 0.031(2) -0.0059(15) 0.0027(16) 0.0073(16)
O3 0.0273(19) 0.0196(19) 0.039(2) 0.0060(16) 0.0114(16) 0.0050(16)
O6 0.035(2) 0.0171(19) 0.049(2) 0.0065(17) -0.0097(18) 0.0093(17)
O4 0.038(2) 0.022(2) 0.042(2) -0.0136(17) -0.0095(18) 0.0086(17)
C94 0.061(5) 0.104(7) 0.031(4) -0.009(4) 0.007(3) 0.013(5)

loop_
_atom_type_symbol
_atom_type_description
_atom_type_scat_dispersion_real
_atom_type_scat_dispersion_imag
_atom_type_scat_source
C C 0.0033 0.0016 'International Tables Vol C Tables 4.2.6.8 and 6.1.1.4'
H H 0.0000 0.0000 'International Tables Vol C Tables 4.2.6.8 and 6.1.1.4'
N N 0.0061 0.0033 'International Tables Vol C Tables 4.2.6.8 and 6.1.1.4'
O O 0.0106 0.0060 'International Tables Vol C Tables 4.2.6.8 and 6.1.1.4'

loop_
_geom_angle_atom_site_label_1
_geom_angle_atom_site_label_2
_geom_angle_atom_site_label_3
_geom_angle
_geom_angle_site_symmetry_1
_geom_angle_site_symmetry_3
C67 N21 C75 108.7(4) . .
C67 N21 C71 111.5(4) . .
C75 N21 C71 109.3(4) . .
C67 N21 C63 107.7(4) . .
C75 N21 C63 111.2(4) . .
C71 N21 C63 108.5(4) . .
C44 N16 C43 128.2(4) . .
C44 N16 H16 115.9 . .
C43 N16 H16 115.9 . .
C87 N22 C91 107.9(4) . .
C87 N22 C83 108.7(4) . .
C91 N22 C83 111.8(4) . .
C87 N22 C79 110.5(4) . .
C91 N22 C79 108.9(4) . .
C83 N22 C79 109.1(4) . .
C21 N1 C11 111.8(4) . .
C21 N1 C1 110.3(4) . .
C11 N1 C1 110.7(4) . .
C23 N9 C24 127.5(4) . .
C23 N9 H9 116.2 . .
C24 N9 H9 116.2 . .
C23 N8 C22 120.3(4) . .
C23 N8 H8 119.8 . .
C22 N8 H8 119.8 . .
C4 N3 C3 128.6(4) . .
C4 N3 H3 115.7 . .
C3 N3 H3 115.7 . .
C53 N19 C54 124.9(4) . .
C53 N19 H19 117.6 . .
C54 N19 H19 117.6 . .
C53 N18 C52 120.3(4) . .
C53 N18 H18 119.8 . .
C52 N18 H18 119.8 . .
C41 N11 C51 111.3(5) . .
C41 N11 C31 109.9(4) . .
C51 N11 C31 110.7(4) . .
C13 N5 C12 121.3(4) . .
C13 N5 H5 119.4 . .
C12 N5 H5 119.4 . .
C13 N6 C14 126.0(4) . .
C13 N6 H6 117.0 . .
C14 N6 H6 117.0 . .
C43 N15 C42 121.2(5) . .
C43 N15 H15 119.4 . .
C42 N15 H15 119.4 . .
C3 N2 C2 122.4(4) . .
C3 N2 H2 118.8 . .
C2 N2 H2 118.8 . .
C33 N13 C34 128.3(5) . .
C33 N13 H13 115.8 . .
C34 N13 H13 115.8 . .
C33 N12 C32 122.2(5) . .
C33 N12 H12 118.9 . .
C32 N12 H12 118.9 . .
N11 C51 C52 112.8(4) . .
N11 C51 H51A 109.0 . .
C52 C51 H51A 109.0 . .
N11 C51 H51B 109.0 . .
C52 C51 H51B 109.0 . .
H51A C51 H51B 107.8 . .
O7 C61 O7 0.0(3) 1 .
O7 C61 O8 126.1(5) 1 1
O7 C61 O8 126.1(5) . 1
O7 C61 O8 126.1(5) 1 .
O7 C61 O8 126.1(5) . .
O8 C61 O8 0.0(4) 1 .
O7 C61 C62 118.6(4) 1 .
O7 C61 C62 118.6(4) . .
O8 C61 C62 115.4(4) 1 .
O8 C61 C62 115.4(4) . .
N21 C67 C68 116.0(4) . .
N21 C67 H67A 108.3 . .
C68 C67 H67A 108.3 . .
N21 C67 H67B 108.3 . .
C68 C67 H67B 108.3 . .
H67A C67 H67B 107.4 . .
O9 C62 O9 0.0(4) 1 .
O9 C62 O10 125.4(4) 1 1
O9 C62 O10 125.4(4) . 1
O9 C62 O10 125.4(4) 1 .
O9 C62 O10 125.4(4) . .
O10 C62 O10 0.0(4) 1 .
O9 C62 C61 119.5(4) 1 .
O9 C62 C61 119.5(4) . .
O10 C62 C61 115.1(4) 1 .
O10 C62 C61 115.1(4) . .
O3 C23 N8 122.9(5) . .
O3 C23 N9 122.9(5) . .
N8 C23 N9 114.2(4) . .
O2 C13 N5 123.7(4) . .
O2 C13 N6 124.4(4) . .
N5 C13 N6 111.9(4) . .
C55 C54 N19 124.6(5) . .
C55 C54 C59 118.2(5) . .
N19 C54 C59 117.1(4) . .
C63 C64 C65 108.3(4) . .
C63 C64 H64A 110.0 . .
C65 C64 H64A 110.0 . .
C63 C64 H64B 110.0 . .
C65 C64 H64B 110.0 . .
H64A C64 H64B 108.4 . .
C28 C29 C24 120.8(5) . .
C28 C29 H29 119.6 . .
C24 C29 H29 119.6 . .
C64 C63 N21 117.0(4) . .
C64 C63 H63A 108.0 . .
N21 C63 H63A 108.0 . .
C64 C63 H63B 108.0 . .
N21 C63 H63B 108.0 . .
H63A C63 H63B 107.3 . .
C48 C49 C44 122.3(5) . .
C48 C49 H49 118.9 . .
C44 C49 H49 118.9 . .
N1 C21 C22 111.7(4) . .
N1 C21 H21A 109.3 . .
C22 C21 H21A 109.3 . .
N1 C21 H21B 109.3 . .
C22 C21 H21B 109.3 . .
H21A C21 H21B 107.9 . .
C27 C28 C29 121.5(5) . .
C27 C28 C30 121.6(5) . .
C29 C28 C30 116.8(5) . .
C46 C45 C44 119.2(4) . .
C46 C45 H45 120.4 . .
C44 C45 H45 120.4 . .
C48 C47 C46 118.3(5) . .
C48 C47 H47 120.9 . .
C46 C47 H47 120.9 . .
C45 C46 C47 121.9(5) . .
C45 C46 C50 119.8(5) . .
C47 C46 C50 118.3(5) . .
C76 C75 N21 115.8(4) . .
C76 C75 H75A 108.3 . .
N21 C75 H75A 108.3 . .
C76 C75 H75B 108.3 . .
N21 C75 H75B 108.3 . .
H75A C75 H75B 107.4 . .
C15 C14 N6 124.4(4) . .
C15 C14 C19 119.1(5) . .
N6 C14 C19 116.4(4) . .
N22 C83 C84 115.0(4) . .
N22 C83 H83A 108.5 . .
C84 C83 H83A 108.5 . .
N22 C83 H83B 108.5 . .
C84 C83 H83B 108.5 . .
H83A C83 H83B 107.5 . .
C75 C76 C77 110.9(4) . .
C75 C76 H76A 109.5 . .
C77 C76 H76A 109.5 . .
C75 C76 H76B 109.5 . .
C77 C76 H76B 109.5 . .
H76A C76 H76B 108.0 . .
N10 C30 C28 178.6(6) . .
C54 C59 C58 120.7(5) . .
C54 C59 H59 119.7 . .
C58 C59 H59 119.7 . .
O1 C3 N2 123.9(5) . .
O1 C3 N3 124.6(5) . .
N2 C3 N3 111.5(4) . .
C88 C87 N22 117.4(4) . .
C88 C87 H87A 107.9 . .
N22 C87 H87A 107.9 . .
C88 C87 H87B 107.9 . .
N22 C87 H87B 107.9 . .
H87A C87 H87B 107.2 . .
N16 C44 C49 118.1(4) . .
N16 C44 C45 124.1(4) . .
C49 C44 C45 117.7(5) . .
C69 C68 C67 109.1(4) . .
C69 C68 H68A 109.9 . .
C67 C68 H68A 109.9 . .
C69 C68 H68B 109.9 . .
C67 C68 H68B 109.9 . .
H68A C68 H68B 108.3 . .
N20 C60 C58 177.5(6) . .
N3 C4 C5 124.3(5) . .
N3 C4 C9 117.0(5) . .
C5 C4 C9 118.7(5) . .
O6 C53 N18 121.6(5) . .
O6 C53 N19 124.0(5) . .
N18 C53 N19 114.4(4) . .
C38 C39 C34 120.4(5) . .
C38 C39 H39 119.8 . .
C34 C39 H39 119.8 . .
C49 C48 C47 120.6(5) . .
C49 C48 H48 119.7 . .
C47 C48 H48 119.7 . .
C72 C71 N21 117.4(4) . .
C72 C71 H71A 107.9 . .
N21 C71 H71A 107.9 . .
C72 C71 H71B 107.9 . .
N21 C71 H71B 107.9 . .
H71A C71 H71B 107.2 . .
N11 C31 C32 113.8(5) . .
N11 C31 H31A 108.8 . .
C32 C31 H31A 108.8 . .
N11 C31 H31B 108.8 . .
C32 C31 H31B 108.8 . .
H31A C31 H31B 107.7 . .
C66 C65 C64 112.9(5) . .
C66 C65 H65A 109.0 . .
C64 C65 H65A 109.0 . .
C66 C65 H65B 109.0 . .
C64 C65 H65B 109.0 . .
H65A C65 H65B 107.8 . .
O5 C43 N15 123.2(5) . .
O5 C43 N16 122.6(5) . .
N15 C43 N16 114.2(4) . .
C78 C77 C76 113.8(5) . .
C78 C77 H77A 108.8 . .
C76 C77 H77A 108.8 . .
C78 C77 H77B 108.8 . .
C76 C77 H77B 108.8 . .
H77A C77 H77B 107.7 . .
N8 C22 C21 111.7(4) . .
N8 C22 H22A 109.3 . .
C21 C22 H22A 109.3 . .
N8 C22 H22B 109.3 . .
C21 C22 H22B 109.3 . .
H22A C22 H22B 107.9 . .
N1 C1 C2 113.7(4) . .
N1 C1 H1A 108.8 . .
C2 C1 H1A 108.8 . .
N1 C1 H1B 108.8 . .
C2 C1 H1B 108.8 . .
H1A C1 H1B 107.7 . .
C25 C24 C29 117.6(5) . .
C25 C24 N9 125.4(5) . .
C29 C24 N9 117.0(4) . .
C68 C69 C70 113.2(5) . .
C68 C69 H69A 108.9 . .
C70 C69 H69A 108.9 . .
C68 C69 H69B 108.9 . .
C70 C69 H69B 108.9 . .
H69A C69 H69B 107.8 . .
C57 C58 C59 120.5(5) . .
C57 C58 C60 121.5(5) . .
C59 C58 C60 118.0(5) . .
C92 C91 N22 115.4(4) . .
C92 C91 H91A 108.4 . .
N22 C91 H91A 108.4 . .
C92 C91 H91B 108.4 . .
N22 C91 H91B 108.4 . .
H91A C91 H91B 107.5 . .
C18 C17 C16 118.4(5) . .
C18 C17 H17 120.8 . .
C16 C17 H17 120.8 . .
C14 C15 C16 118.8(5) . .
C14 C15 H15A 120.6 . .
C16 C15 H15A 120.6 . .
N1 C11 C12 113.2(4) . .
N1 C11 H11A 108.9 . .
C12 C11 H11A 108.9 . .
N1 C11 H11B 108.9 . .
C12 C11 H11B 108.9 . .
H11A C11 H11B 107.8 . .
C80 C79 N22 115.6(4) . .
C80 C79 H79A 108.4 . .
N22 C79 H79A 108.4 . .
C80 C79 H79B 108.4 . .
N22 C79 H79B 108.4 . .
H79A C79 H79B 107.4 . .
C91 C92 C93 107.5(5) . .
C91 C92 H92A 110.2 . .
C93 C92 H92A 110.2 . .
C91 C92 H92B 110.2 . .
C93 C92 H92B 110.2 . .
H92A C92 H92B 108.5 . .
N18 C52 C51 113.1(4) . .
N18 C52 H52A 109.0 . .
C51 C52 H52A 109.0 . .
N18 C52 H52B 109.0 . .
C51 C52 H52B 109.0 . .
H52A C52 H52B 107.8 . .
C18 C19 C14 120.9(5) . .
C18 C19 H19A 119.6 . .
C14 C19 H19A 119.6 . .
N17 C50 C46 178.8(6) . .
C17 C18 C19 120.7(5) . .
C17 C18 H18A 119.7 . .
C19 C18 H18A 119.7 . .
C17 C16 C15 122.0(5) . .
C17 C16 C20 118.7(5) . .
C15 C16 C20 119.2(5) . .
N5 C12 C11 110.9(4) . .
N5 C12 H12A 109.5 . .
C11 C12 H12A 109.5 . .
N5 C12 H12B 109.5 . .
C11 C12 H12B 109.5 . .
H12A C12 H12B 108.1 . .
O4 C33 N12 123.3(5) . .
O4 C33 N13 124.7(5) . .
N12 C33 N13 112.0(5) . .
N2 C2 C1 110.9(4) . .
N2 C2 H2A 109.5 . .
C1 C2 H2A 109.5 . .
N2 C2 H2B 109.5 . .
C1 C2 H2B 109.5 . .
H2A C2 H2B 108.0 . .
C84 C85 C86 111.0(5) . .
C84 C85 H85A 109.4 . .
C86 C85 H85A 109.4 . .
C84 C85 H85B 109.4 . .
C86 C85 H85B 109.4 . .
H85A C85 H85B 108.0 . .
C35 C34 N13 124.8(5) . .
C35 C34 C39 118.7(5) . .
N13 C34 C39 116.5(5) . .
C8 C9 C4 120.7(5) . .
C8 C9 H9A 119.6 . .
C4 C9 H9A 119.6 . .
C71 C72 C73 109.8(4) . .
C71 C72 H72A 109.7 . .
C73 C72 H72A 109.7 . .
C71 C72 H72B 109.7 . .
C73 C72 H72B 109.7 . .
H72A C72 H72B 108.2 . .
C85 C84 C83 110.6(5) . .
C85 C84 H84A 109.5 . .
C83 C84 H84A 109.5 . .
C85 C84 H84B 109.5 . .
C83 C84 H84B 109.5 . .
H84A C84 H84B 108.1 . .
C89 C88 C87 109.6(5) . .
C89 C88 H88A 109.7 . .
C87 C88 H88A 109.7 . .
C89 C88 H88B 109.7 . .
C87 C88 H88B 109.7 . .
H88A C88 H88B 108.2 . .
C58 C57 C56 118.1(5) . .
C58 C57 H57 120.9 . .
C56 C57 H57 120.9 . .
C56 C55 C54 121.1(5) . .
C56 C55 H55 119.5 . .
C54 C55 H55 119.5 . .
C39 C38 C37 120.7(6) . .
C39 C38 C40 120.3(5) . .
C37 C38 C40 119.0(6) . .
N12 C32 C31 111.9(4) . .
N12 C32 H32A 109.2 . .
C31 C32 H32A 109.2 . .
N12 C32 H32B 109.2 . .
C31 C32 H32B 109.2 . .
H32A C32 H32B 107.9 . .
C36 C35 C34 120.7(6) . .
C36 C35 H35 119.7 . .
C34 C35 H35 119.7 . .
C85 C86 H86A 109.5 . .
C85 C86 H86B 109.5 . .
H86A C86 H86B 109.5 . .
C85 C86 H86C 109.5 . .
H86A C86 H86C 109.5 . .
H86B C86 H86C 109.5 . .
C28 C27 C26 117.5(5) . .
C28 C27 H27 121.3 . .
C26 C27 H27 121.3 . .
C7 C8 C9 120.6(6) . .
C7 C8 C10 119.4(6) . .
C9 C8 C10 119.9(6) . .
C94 C93 C92 112.6(6) . .
C94 C93 H93A 109.1 . .
C92 C93 H93A 109.1 . .
C94 C93 H93B 109.1 . .
C92 C93 H93B 109.1 . .
H93A C93 H93B 107.8 . .
C81 C80 C79 109.7(5) . .
C81 C80 H80A 109.7 . .
C79 C80 H80A 109.7 . .
C81 C80 H80B 109.7 . .
C79 C80 H80B 109.7 . .
H80A C80 H80B 108.2 . .
C26 C25 C24 120.4(5) . .
C26 C25 H25 119.8 . .
C24 C25 H25 119.8 . .
C77 C78 H78A 109.5 . .
C77 C78 H78B 109.5 . .
H78A C78 H78B 109.5 . .
C77 C78 H78C 109.5 . .
H78A C78 H78C 109.5 . .
H78B C78 H78C 109.5 . .
C65 C66 H66A 109.5 . .
C65 C66 H66B 109.5 . .
H66A C66 H66B 109.5 . .
C65 C66 H66C 109.5 . .
H66A C66 H66C 109.5 . .
H66B C66 H66C 109.5 . .
C69 C70 H70A 109.5 . .
C69 C70 H70B 109.5 . .
H70A C70 H70B 109.5 . .
C69 C70 H70C 109.5 . .
H70A C70 H70C 109.5 . .
H70B C70 H70C 109.5 . .
C35 C36 C37 121.2(6) . .
C35 C36 H36 119.4 . .
C37 C36 H36 119.4 . .
C74 C73 C72 113.4(5) . .
C74 C73 H73A 108.9 . .
C72 C73 H73A 108.9 . .
C74 C73 H73B 108.9 . .
C72 C73 H73B 108.9 . .
H73A C73 H73B 107.7 . .
N15 C42 C41 110.9(5) . .
N15 C42 H42A 109.5 . .
C41 C42 H42A 109.5 . .
N15 C42 H42B 109.5 . .
C41 C42 H42B 109.5 . .
H42A C42 H42B 108.1 . .
N4 C10 C8 178.6(8) . .
C36 C37 C38 118.2(6) . .
C36 C37 H37 120.9 . .
C38 C37 H37 120.9 . .
C55 C56 C57 121.3(5) . .
C55 C56 H56 119.3 . .
C57 C56 H56 119.3 . .
C89 C90 H90A 109.5 . .
C89 C90 H90B 109.5 . .
H90A C90 H90B 109.5 . .
C89 C90 H90C 109.5 . .
H90A C90 H90C 109.5 . .
H90B C90 H90C 109.5 . .
C80 C81 C82 112.1(6) . .
C80 C81 H81A 109.2 . .
C82 C81 H81A 109.2 . .
C80 C81 H81B 109.2 . .
C82 C81 H81B 109.2 . .
H81A C81 H81B 107.9 . .
C88 C89 C90 114.2(5) . .
C88 C89 H89A 108.7 . .
C90 C89 H89A 108.7 . .
C88 C89 H89B 108.7 . .
C90 C89 H89B 108.7 . .
H89A C89 H89B 107.6 . .
N11 C41 C42 113.2(5) . .
N11 C41 H41A 108.9 . .
C42 C41 H41A 108.9 . .
N11 C41 H41B 108.9 . .
C42 C41 H41B 108.9 . .
H41A C41 H41B 107.8 . .
C6 C5 C4 119.3(6) . .
C6 C5 H5A 120.4 . .
C4 C5 H5A 120.4 . .
C25 C26 C27 122.2(6) . .
C25 C26 H26 118.9 . .
C27 C26 H26 118.9 . .
N7 C20 C16 178.1(10) . .
N14 C40 C38 177.6(7) . .
C73 C74 H74A 109.5 . .
C73 C74 H74B 109.5 . .
H74A C74 H74B 109.5 . .
C73 C74 H74C 109.5 . .
H74A C74 H74C 109.5 . .
H74B C74 H74C 109.5 . .
C7 C6 C5 122.2(6) . .
C7 C6 H6A 118.9 . .
C5 C6 H6A 118.9 . .
C8 C7 C6 118.6(6) . .
C8 C7 H7 120.7 . .
C6 C7 H7 120.7 . .
C81 C82 H82A 109.5 . .
C81 C82 H82B 109.5 . .
H82A C82 H82B 109.5 . .
C81 C82 H82C 109.5 . .
H82A C82 H82C 109.5 . .
H82B C82 H82C 109.5 . .
O7 O7 C61 0(10) 1 .
O9 O9 C62 0(10) 1 .
O10 O10 C62 0(10) 1 .
O8 O8 C61 0(10) 1 .
C93 C94 H94A 109.5 . .
C93 C94 H94B 109.5 . .
H94A C94 H94B 109.5 . .
C93 C94 H94C 109.5 . .
H94A C94 H94C 109.5 . .
H94B C94 H94C 109.5 . .

loop_
_geom_bond_atom_site_label_1
_geom_bond_atom_site_label_2
_geom_bond_distance
_geom_bond_site_symmetry_2
N21 C67 1.519(6) .
N21 C75 1.521(6) .
N21 C71 1.524(6) .
N21 C63 1.530(6) .
N16 C44 1.389(7) .
N16 C43 1.391(7) .
N16 H16 0.8600 .
N22 C87 1.516(6) .
N22 C91 1.519(6) .
N22 C83 1.520(6) .
N22 C79 1.533(6) .
N1 C21 1.457(7) .
N1 C11 1.465(6) .
N1 C1 1.478(6) .
N9 C23 1.383(6) .
N9 C24 1.401(7) .
N9 H9 0.8600 .
N8 C23 1.347(7) .
N8 C22 1.459(6) .
N8 H8 0.8600 .
N3 C4 1.390(7) .
N3 C3 1.399(7) .
N3 H3 0.8600 .
N19 C53 1.375(6) .
N19 C54 1.396(6) .
N19 H19 0.8600 .
N18 C53 1.366(7) .
N18 C52 1.461(6) .
N18 H18 0.8600 .
N11 C41 1.458(7) .
N11 C51 1.461(7) .
N11 C31 1.481(7) .
N5 C13 1.373(6) .
N5 C12 1.450(6) .
N5 H5 0.8600 .
N6 C13 1.391(6) .
N6 C14 1.405(6) .
N6 H6 0.8600 .
N15 C43 1.344(7) .
N15 C42 1.446(7) .
N15 H15 0.8600 .
N10 C30 1.148(7) .
N2 C3 1.360(7) .
N2 C2 1.455(6) .
N2 H2 0.8600 .
N13 C33 1.376(7) .
N13 C34 1.399(7) .
N13 H13 0.8600 .
N12 C33 1.363(7) .
N12 C32 1.454(7) .
N12 H12 0.8600 .
N20 C60 1.150(7) .
C51 C52 1.502(7) .
C51 H51A 0.9700 .
C51 H51B 0.9700 .
N17 C50 1.147(7) .
N14 C40 1.154(8) .
N4 C10 1.157(9) .
N7 C20 1.137(9) .
C61 O7 1.246(6) 1
C61 O7 1.246(6) .
C61 O8 1.267(6) 1
C61 O8 1.267(6) .
C61 C62 1.501(7) .
C67 C68 1.531(7) .
C67 H67A 0.9700 .
C67 H67B 0.9700 .
C62 O9 1.253(6) 1
C62 O9 1.253(6) .
C62 O10 1.273(6) 1
C62 O10 1.273(6) .
C23 O3 1.227(6) .
C13 O2 1.212(6) .
C54 C55 1.387(7) .
C54 C59 1.397(7) .
C64 C63 1.510(7) .
C64 C65 1.531(7) .
C64 H64A 0.9700 .
C64 H64B 0.9700 .
C29 C28 1.377(7) .
C29 C24 1.398(7) .
C29 H29 0.9300 .
C63 H63A 0.9700 .
C63 H63B 0.9700 .
C49 C48 1.375(8) .
C49 C44 1.399(7) .
C49 H49 0.9300 .
C21 C22 1.529(7) .
C21 H21A 0.9700 .
C21 H21B 0.9700 .
C28 C27 1.375(8) .
C28 C30 1.448(7) .
C45 C46 1.397(7) .
C45 C44 1.410(7) .
C45 H45 0.9300 .
C47 C48 1.382(7) .
C47 C46 1.398(7) .
C47 H47 0.9300 .
C46 C50 1.428(8) .
C75 C76 1.514(7) .
C75 H75A 0.9700 .
C75 H75B 0.9700 .
C14 C15 1.387(7) .
C14 C19 1.406(7) .
C83 C84 1.524(8) .
C83 H83A 0.9700 .
C83 H83B 0.9700 .
C76 C77 1.536(7) .
C76 H76A 0.9700 .
C76 H76B 0.9700 .
C59 C58 1.402(7) .
C59 H59 0.9300 .
C3 O1 1.224(6) .
C87 C88 1.508(7) .
C87 H87A 0.9700 .
C87 H87B 0.9700 .
C68 C69 1.518(7) .
C68 H68A 0.9700 .
C68 H68B 0.9700 .
C60 C58 1.439(8) .
C4 C5 1.398(8) .
C4 C9 1.402(8) .
C53 O6 1.226(6) .
C39 C38 1.388(8) .
C39 C34 1.403(8) .
C39 H39 0.9300 .
C48 H48 0.9300 .
C71 C72 1.520(7) .
C71 H71A 0.9700 .
C71 H71B 0.9700 .
C31 C32 1.516(8) .
C31 H31A 0.9700 .
C31 H31B 0.9700 .
C65 C66 1.509(8) .
C65 H65A 0.9700 .
C65 H65B 0.9700 .
C43 O5 1.236(6) .
C77 C78 1.514(8) .
C77 H77A 0.9700 .
C77 H77B 0.9700 .
C22 H22A 0.9700 .
C22 H22B 0.9700 .
C1 C2 1.517(8) .
C1 H1A 0.9700 .
C1 H1B 0.9700 .
C24 C25 1.387(7) .
C69 C70 1.528(8) .
C69 H69A 0.9700 .
C69 H69B 0.9700 .
C58 C57 1.389(8) .
C91 C92 1.515(8) .
C91 H91A 0.9700 .
C91 H91B 0.9700 .
C17 C18 1.376(8) .
C17 C16 1.395(8) .
C17 H17 0.9300 .
C15 C16 1.401(7) .
C15 H15A 0.9300 .
C11 C12 1.521(7) .
C11 H11A 0.9700 .
C11 H11B 0.9700 .
C79 C80 1.533(7) .
C79 H79A 0.9700 .
C79 H79B 0.9700 .
C92 C93 1.524(8) .
C92 H92A 0.9700 .
C92 H92B 0.9700 .
C52 H52A 0.9700 .
C52 H52B 0.9700 .
C19 C18 1.387(8) .
C19 H19A 0.9300 .
C18 H18A 0.9300 .
C16 C20 1.438(8) .
C12 H12A 0.9700 .
C12 H12B 0.9700 .
C33 O4 1.227(6) .
C2 H2A 0.9700 .
C2 H2B 0.9700 .
C85 C84 1.517(7) .
C85 C86 1.525(9) .
C85 H85A 0.9700 .
C85 H85B 0.9700 .
C34 C35 1.395(8) .
C9 C8 1.389(8) .
C9 H9A 0.9300 .
C72 C73 1.529(8) .
C72 H72A 0.9700 .
C72 H72B 0.9700 .
C84 H84A 0.9700 .
C84 H84B 0.9700 .
C88 C89 1.502(8) .
C88 H88A 0.9700 .
C88 H88B 0.9700 .
C57 C56 1.395(9) .
C57 H57 0.9300 .
C55 C56 1.380(8) .
C55 H55 0.9300 .
C38 C37 1.409(9) .
C38 C40 1.447(9) .
C32 H32A 0.9700 .
C32 H32B 0.9700 .
C35 C36 1.385(9) .
C35 H35 0.9300 .
C86 H86A 0.9600 .
C86 H86B 0.9600 .
C86 H86C 0.9600 .
C27 C26 1.379(9) .
C27 H27 0.9300 .
C8 C7 1.379(9) .
C8 C10 1.448(9) .
C93 C94 1.475(10) .
C93 H93A 0.9700 .
C93 H93B 0.9700 .
C80 C81 1.514(8) .
C80 H80A 0.9700 .
C80 H80B 0.9700 .
C25 C26 1.375(9) .
C25 H25 0.9300 .
C78 H78A 0.9600 .
C78 H78B 0.9600 .
C78 H78C 0.9600 .
C66 H66A 0.9600 .
C66 H66B 0.9600 .
C66 H66C 0.9600 .
C70 H70A 0.9600 .
C70 H70B 0.9600 .
C70 H70C 0.9600 .
C36 C37 1.389(10) .
C36 H36 0.9300 .
C73 C74 1.524(9) .
C73 H73A 0.9700 .
C73 H73B 0.9700 .
C42 C41 1.531(8) .
C42 H42A 0.9700 .
C42 H42B 0.9700 .
C37 H37 0.9300 .
C56 H56 0.9300 .
C90 C89 1.510(8) .
C90 H90A 0.9600 .
C90 H90B 0.9600 .
C90 H90C 0.9600 .
C81 C82 1.525(10) .
C81 H81A 0.9700 .
C81 H81B 0.9700 .
C89 H89A 0.9700 .
C89 H89B 0.9700 .
C41 H41A 0.9700 .
C41 H41B 0.9700 .
C5 C6 1.387(9) .
C5 H5A 0.9300 .
C26 H26 0.9300 .
C74 H74A 0.9600 .
C74 H74B 0.9600 .
C74 H74C 0.9600 .
C6 C7 1.384(11) .
C6 H6A 0.9300 .
C7 H7 0.9300 .
C82 H82A 0.9600 .
C82 H82B 0.9600 .
C82 H82C 0.9600 .
O7 O7 0.000(12) 1
O9 O9 0.000(13) 1
O10 O10 0.000(11) 1
O8 O8 0.000(7) 1
C94 H94A 0.9600 .
C94 H94B 0.9600 .
C94 H94C 0.9600 .

loop_
_geom_hbond_atom_site_label_D
_geom_hbond_atom_site_label_H
_geom_hbond_atom_site_label_A
_geom_hbond_distance_DH
_geom_hbond_distance_HA
_geom_hbond_distance_DA
_geom_hbond_angle_DHA
_geom_hbond_site_symmetry_A
N12 H12 O8 0.86 2.65 3.309(6) 134.9 1
N12 H12 O7 0.86 2.19 3.033(6) 168.6 1
N13 H13 O8 0.86 2.02 2.855(6) 163.5 1
N2 H2 O10 0.86 2.58 3.280(6) 139.5 1
N2 H2 O9 0.86 2.21 3.045(6) 163.7 1
N15 H15 O7 0.86 2.16 2.958(6) 154.2 1
N6 H6 O9 0.86 2.15 2.945(5) 153.4 1
N5 H5 O9 0.86 2.14 2.942(5) 154.1 1
N18 H18 O8 0.86 2.15 2.969(5) 159.0 1
N19 H19 O10 0.86 2.11 2.930(5) 158.7 1
N3 H3 O10 0.86 2.00 2.843(5) 167.7 1
N8 H8 O10 0.86 2.14 2.988(5) 169.3 1
N9 H9 O8 0.86 2.13 2.953(5) 159.4 1
N16 H16 O7 0.86 2.18 2.973(5) 154.0 1
